data_4065295
loop_
_publ_author_name
'Williams, Gary L.'
'Parks, Christopher M.'
'Smith, C. Robert'
'Adams, Harry'
'Haynes, Anthony'
'Meijer, Anthony J. H. M.'
'Sunley, Glenn J.'
'Gaemers, Sander'

_publ_section_title
;
 Mechanistic Study of Rhodium/xantphos-Catalyzed Methanol Carbonylation
;
_journal_issue 22
_journal_name_full Organometallics
_journal_page_first 6166
_journal_paper_doi 10.1021/om2006968
_journal_volume 30
_journal_year 2011
_chemical_formula_sum 'C41 H34 Cl3 O2 P2 Rh'
_chemical_formula_weight 829.88
_chemical_name_systematic
;
 ?
;
_space_group_IT_number 14
_symmetry_cell_setting monoclinic
_symmetry_space_group_name_Hall '-P 2yn'
_symmetry_space_group_name_H-M 'P 1 21/n 1'
_atom_sites_solution_hydrogens geom
_atom_sites_solution_primary direct
_atom_sites_solution_secondary difmap
_audit_creation_method SHELXL-97
_cell_angle_alpha 90.00
_cell_angle_beta 95.470(18)
_cell_angle_gamma 90.00
_cell_formula_units_Z 4
_cell_length_a 11.952(13)
_cell_length_b 18.106(20)
_cell_length_c 17.351(19)
_cell_measurement_reflns_used 9355
_cell_measurement_temperature 100(2)
_cell_measurement_theta_max 33.48
_cell_measurement_theta_min 2.31
_cell_volume 3738(7)
_computing_cell_refinement 'Bruker XSCANS'
_computing_data_collection 'Bruker XSCANS'
_computing_data_reduction 'Bruker SHELXTL'
_computing_molecular_graphics 'Bruker SHELXTL'
_computing_publication_material 'Bruker SHELXTL'
_computing_structure_refinement 'SHELXL-97 (Sheldrick, 1997)'
_computing_structure_solution 'SHELXS-97 (Sheldrick, 1990)'
_diffrn_ambient_temperature 100(2)
_diffrn_detector_area_resol_mean 100
_diffrn_measured_fraction_theta_full 0.984
_diffrn_measured_fraction_theta_max 0.984
_diffrn_measurement_device_type 'Bruker smart'
_diffrn_measurement_method '\w scans'
_diffrn_radiation_monochromator graphite
_diffrn_radiation_source 'fine-focus sealed tube'
_diffrn_radiation_type MoK\a
_diffrn_radiation_wavelength 0.71073
_diffrn_reflns_av_R_equivalents 0.0349
_diffrn_reflns_av_sigmaI/netI 0.0373
_diffrn_reflns_limit_h_max 18
_diffrn_reflns_limit_h_min -18
_diffrn_reflns_limit_k_max 28
_diffrn_reflns_limit_k_min -28
_diffrn_reflns_limit_l_max 26
_diffrn_reflns_limit_l_min -27
_diffrn_reflns_number 81829
_diffrn_reflns_theta_full 34.58
_diffrn_reflns_theta_max 34.58
_diffrn_reflns_theta_min 1.63
_diffrn_standards_decay_% 0
_diffrn_standards_number 0
_exptl_absorpt_coefficient_mu 0.792
_exptl_absorpt_correction_T_max 0.8706
_exptl_absorpt_correction_T_min 0.7528
_exptl_absorpt_correction_type multi-scan
_exptl_absorpt_process_details sadabs
_exptl_crystal_colour yellow
_exptl_crystal_density_diffrn 1.475
_exptl_crystal_density_method 'not measured'
_exptl_crystal_description block
_exptl_crystal_F_000 1688
_exptl_crystal_size_max 0.38
_exptl_crystal_size_mid 0.28
_exptl_crystal_size_min 0.18
_refine_diff_density_max 0.914
_refine_diff_density_min -1.127
_refine_diff_density_rms 0.086
_refine_ls_extinction_method none
_refine_ls_goodness_of_fit_ref 1.033
_refine_ls_hydrogen_treatment constr
_refine_ls_matrix_type full
_refine_ls_number_parameters 470
_refine_ls_number_reflns 15673
_refine_ls_number_restraints 20
_refine_ls_restrained_S_all 1.049
_refine_ls_R_factor_all 0.0524
_refine_ls_R_factor_gt 0.0342
_refine_ls_shift/su_max 0.001
_refine_ls_shift/su_mean 0.000
_refine_ls_structure_factor_coef Fsqd
_refine_ls_weighting_details 'calc w=1/[\s^2^(Fo^2^)+(0.0341P)^2^+1.9499P] where P=(Fo^2^+2Fc^2^)/3'
_refine_ls_weighting_scheme calc
_refine_ls_wR_factor_gt 0.0763
_refine_ls_wR_factor_ref 0.0838
_reflns_number_gt 12127
_reflns_number_total 15673
_reflns_threshold_expression >2sigma(I)
_cod_data_source_file om2006968_si_002.cif
_cod_data_source_block iah217
_cod_depositor_comments
;
The following automatic conversions were performed:

'_symmetry_cell_setting' value 'Monoclinic' changed to 'monoclinic'
according to /home/saulius/struct/CIF-dictionaries/cif_core.dic
dictionary named 'cif_core.dic' version 2.4.1 from 2010-06-29.

Automatic conversion script
Id: cif_fix_values 1715 2011-07-08 13:25:40Z adriana 
;
_cod_original_sg_symbol_H-M P2(1)/n
_cod_database_code 4065295

loop_
_symmetry_equiv_pos_as_xyz
'x, y, z'
'-x+1/2, y+1/2, -z+1/2'
'-x, -y, -z'
'x-1/2, -y-1/2, z-1/2'

loop_
_atom_site_label
_atom_site_type_symbol
_atom_site_fract_x
_atom_site_fract_y
_atom_site_fract_z
_atom_site_U_iso_or_equiv
_atom_site_adp_type
_atom_site_occupancy
_atom_site_symmetry_multiplicity
_atom_site_calc_flag
_atom_site_refinement_flags
_atom_site_disorder_assembly
_atom_site_disorder_group
Rh1 Rh 0.726213(10) 0.133707(6) 0.686952(7) 0.01599(3) Uani 1 1 d . . .
P1 P 0.64034(3) 0.04674(2) 0.76103(2) 0.01713(7) Uani 1 1 d . . .
P2 P 0.79596(3) 0.17442(2) 0.57400(2) 0.01581(7) Uani 1 1 d . . .
Cl1 Cl 0.90335(3) 0.06967(2) 0.71998(2) 0.02051(7) Uani 1 1 d . . .
O1 O 0.52045(11) 0.22746(7) 0.65578(8) 0.0310(3) Uani 1 1 d . . .
O2 O 0.69103(9) 0.01930(6) 0.59214(6) 0.0171(2) Uani 1 1 d . . .
C1 C 0.59997(14) 0.19087(9) 0.66899(9) 0.0214(3) Uani 1 1 d . . .
C2 C 0.66682(13) -0.04306(8) 0.71364(9) 0.0187(3) Uani 1 1 d . . .
C3 C 0.66729(14) -0.11067(9) 0.75478(10) 0.0236(3) Uani 1 1 d . . .
H3A H 0.6539 -0.1104 0.8079 0.028 Uiso 1 1 calc R . .
C4 C 0.68718(15) -0.17799(9) 0.71847(10) 0.0255(3) Uani 1 1 d . . .
H4A H 0.6892 -0.2226 0.7474 0.031 Uiso 1 1 calc R . .
C5 C 0.70421(14) -0.17965(9) 0.63922(10) 0.0240(3) Uani 1 1 d . . .
H5A H 0.7174 -0.2255 0.6151 0.029 Uiso 1 1 calc R . .
C6 C 0.70184(13) -0.11425(9) 0.59547(9) 0.0191(3) Uani 1 1 d . . .
C7 C 0.70782(13) -0.11037(9) 0.50699(9) 0.0203(3) Uani 1 1 d . . .
C8 C 0.78232(13) -0.04342(9) 0.49167(9) 0.0187(3) Uani 1 1 d . . .
C9 C 0.85980(14) -0.04152(9) 0.43528(9) 0.0219(3) Uani 1 1 d . . .
H9A H 0.8722 -0.0846 0.4060 0.026 Uiso 1 1 calc R . .
C10 C 0.91877(14) 0.02358(10) 0.42201(9) 0.0230(3) Uani 1 1 d . . .
H10A H 0.9711 0.0242 0.3841 0.028 Uiso 1 1 calc R . .
C11 C 0.90091(13) 0.08769(9) 0.46445(9) 0.0208(3) Uani 1 1 d . . .
H11A H 0.9404 0.1316 0.4543 0.025 Uiso 1 1 calc R . .
C12 C 0.82461(12) 0.08792(8) 0.52240(8) 0.0173(3) Uani 1 1 d . . .
C13 C 0.76767(12) 0.02104(8) 0.53496(8) 0.0170(3) Uani 1 1 d . . .
C14 C 0.68699(12) -0.04662(8) 0.63422(9) 0.0173(3) Uani 1 1 d . . .
C15 C 0.68478(13) 0.03290(9) 0.86487(9) 0.0199(3) Uani 1 1 d . . .
C16 C 0.78275(15) 0.06877(12) 0.89712(10) 0.0323(4) Uani 1 1 d . . .
H16A H 0.8250 0.0985 0.8653 0.039 Uiso 1 1 calc R . .
C17 C 0.81831(17) 0.06086(14) 0.97618(11) 0.0397(5) Uani 1 1 d . . .
H17A H 0.8837 0.0860 0.9978 0.048 Uiso 1 1 calc R . .
C18 C 0.75744(15) 0.01583(11) 1.02358(10) 0.0299(4) Uani 1 1 d . . .
H18A H 0.7835 0.0089 1.0765 0.036 Uiso 1 1 calc R . .
C19 C 0.65852(15) -0.01867(10) 0.99238(10) 0.0252(3) Uani 1 1 d . . .
H19A H 0.6165 -0.0483 1.0244 0.030 Uiso 1 1 calc R . .
C20 C 0.62131(14) -0.00941(9) 0.91359(9) 0.0228(3) Uani 1 1 d . . .
H20A H 0.5530 -0.0317 0.8930 0.027 Uiso 1 1 calc R . .
C21 C 0.48601(13) 0.05030(9) 0.76199(9) 0.0211(3) Uani 1 1 d . . .
C22 C 0.43919(15) 0.11419(11) 0.79260(11) 0.0276(3) Uani 1 1 d . . .
H22A H 0.4869 0.1538 0.8106 0.033 Uiso 1 1 calc R . .
C23 C 0.32227(16) 0.11976(12) 0.79674(12) 0.0337(4) Uani 1 1 d . . .
H23A H 0.2916 0.1629 0.8178 0.040 Uiso 1 1 calc R . .
C24 C 0.25116(16) 0.06180(13) 0.76979(12) 0.0367(5) Uani 1 1 d . . .
H24A H 0.1723 0.0657 0.7722 0.044 Uiso 1 1 calc R . .
C25 C 0.29672(16) -0.00139(13) 0.73955(12) 0.0358(4) Uani 1 1 d . . .
H25A H 0.2486 -0.0408 0.7215 0.043 Uiso 1 1 calc R . .
C26 C 0.41375(15) -0.00763(11) 0.73541(10) 0.0272(3) Uani 1 1 d . . .
H26A H 0.4438 -0.0511 0.7146 0.033 Uiso 1 1 calc R . .
C27 C 0.92410(12) 0.23257(8) 0.57793(9) 0.0178(3) Uani 1 1 d . . .
C28 C 0.94866(14) 0.27847(9) 0.51563(10) 0.0223(3) Uani 1 1 d . . .
H28A H 0.9019 0.2770 0.4682 0.027 Uiso 1 1 calc R . .
C29 C 1.04233(14) 0.32635(9) 0.52358(11) 0.0260(3) Uani 1 1 d . . .
H29A H 1.0584 0.3568 0.4815 0.031 Uiso 1 1 calc R . .
C30 C 1.11168(14) 0.32902(9) 0.59347(11) 0.0269(3) Uani 1 1 d . . .
H30A H 1.1740 0.3618 0.5990 0.032 Uiso 1 1 calc R . .
C31 C 1.08873(14) 0.28322(10) 0.65486(10) 0.0267(3) Uani 1 1 d . . .
H31A H 1.1364 0.2845 0.7019 0.032 Uiso 1 1 calc R . .
C32 C 0.99563(14) 0.23521(9) 0.64758(9) 0.0221(3) Uani 1 1 d . . .
H32A H 0.9808 0.2044 0.6898 0.027 Uiso 1 1 calc R . .
C33 C 0.70036(13) 0.22384(9) 0.50138(9) 0.0199(3) Uani 1 1 d . . .
C34 C 0.65576(14) 0.19073(10) 0.43184(10) 0.0252(3) Uani 1 1 d . . .
H34A H 0.6742 0.1410 0.4212 0.030 Uiso 1 1 calc R . .
C35 C 0.58393(15) 0.23072(13) 0.37782(11) 0.0342(4) Uani 1 1 d . . .
H35A H 0.5534 0.2076 0.3313 0.041 Uiso 1 1 calc R . .
C36 C 0.55739(15) 0.30423(13) 0.39239(12) 0.0369(5) Uani 1 1 d . . .
H36A H 0.5100 0.3314 0.3555 0.044 Uiso 1 1 calc R . .
C37 C 0.60074(16) 0.33764(11) 0.46132(13) 0.0353(4) Uani 1 1 d . . .
H37A H 0.5827 0.3876 0.4712 0.042 Uiso 1 1 calc R . .
C38 C 0.67106(14) 0.29781(10) 0.51638(11) 0.0276(3) Uani 1 1 d . . .
H38A H 0.6988 0.3207 0.5637 0.033 Uiso 1 1 calc R . .
C39 C 0.75158(16) -0.18272(10) 0.47360(11) 0.0292(4) Uani 1 1 d . . .
H39A H 0.8275 -0.1930 0.4978 0.044 Uiso 1 1 calc R . .
H39B H 0.7536 -0.1776 0.4175 0.044 Uiso 1 1 calc R . .
H39C H 0.7015 -0.2235 0.4843 0.044 Uiso 1 1 calc R . .
C40 C 0.58625(14) -0.09556(10) 0.46790(10) 0.0255(3) Uani 1 1 d . . .
H40A H 0.5572 -0.0498 0.4885 0.038 Uiso 1 1 calc R . .
H40B H 0.5371 -0.1368 0.4789 0.038 Uiso 1 1 calc R . .
H40C H 0.5884 -0.0909 0.4118 0.038 Uiso 1 1 calc R . .
Cl3 Cl 0.40561(9) 0.32868(5) 0.78040(6) 0.0629(3) Uani 0.826(2) 1 d PDU A 1
Cl2 Cl 0.48904(19) 0.41363(9) 0.65032(7) 0.0859(7) Uani 0.826(2) 1 d PDU A 1
C1S C 0.5231(2) 0.37717(12) 0.74498(10) 0.0326(5) Uani 0.826(2) 1 d PDU A 1
H1SA H 0.5463 0.4181 0.7809 0.039 Uiso 0.826(2) 1 calc PR A 1
H1SB H 0.5874 0.3428 0.7441 0.039 Uiso 0.826(2) 1 calc PR A 1
Cl3' Cl 0.4922(6) 0.3181(3) 0.8107(3) 0.0792(16) Uani 0.174(2) 1 d PDU A 2
C1S' C 0.3906(9) 0.3526(5) 0.7390(4) 0.0253(14) Uani 0.174(2) 1 d PDU A 2
H1SC H 0.3458 0.3106 0.7162 0.030 Uiso 0.174(2) 1 calc PR A 2
H1SD H 0.3389 0.3856 0.7640 0.030 Uiso 0.174(2) 1 calc PR A 2
Cl2' Cl 0.4470(8) 0.4014(5) 0.6636(5) 0.095(3) Uani 0.174(2) 1 d PDU A 2

loop_
_atom_site_aniso_label
_atom_site_aniso_U_11
_atom_site_aniso_U_22
_atom_site_aniso_U_33
_atom_site_aniso_U_23
_atom_site_aniso_U_13
_atom_site_aniso_U_12
Rh1 0.01811(5) 0.01498(5) 0.01545(5) -0.00176(4) 0.00458(4) -0.00149(4)
P1 0.01894(17) 0.01737(18) 0.01543(16) -0.00115(14) 0.00358(13) -0.00301(13)
P2 0.01688(16) 0.01523(17) 0.01556(16) -0.00028(13) 0.00277(13) -0.00056(13)
Cl1 0.02081(16) 0.02102(17) 0.01986(16) 0.00003(13) 0.00285(12) 0.00016(13)
O1 0.0285(6) 0.0262(6) 0.0389(7) -0.0035(6) 0.0070(5) 0.0062(5)
O2 0.0211(5) 0.0139(5) 0.0170(5) -0.0013(4) 0.0053(4) 0.0001(4)
C1 0.0255(7) 0.0176(7) 0.0220(7) -0.0050(6) 0.0075(6) -0.0028(6)
C2 0.0207(7) 0.0166(7) 0.0188(7) -0.0010(5) 0.0022(5) -0.0025(5)
C3 0.0286(8) 0.0202(7) 0.0218(7) 0.0014(6) 0.0011(6) -0.0039(6)
C4 0.0313(9) 0.0159(7) 0.0286(8) 0.0037(6) -0.0014(7) -0.0007(6)
C5 0.0261(8) 0.0156(7) 0.0297(8) -0.0020(6) -0.0009(6) 0.0001(6)
C6 0.0186(7) 0.0155(6) 0.0230(7) -0.0039(6) 0.0013(5) 0.0002(5)
C7 0.0232(7) 0.0167(7) 0.0208(7) -0.0063(6) 0.0017(6) 0.0005(5)
C8 0.0194(7) 0.0183(7) 0.0181(7) -0.0033(5) 0.0003(5) 0.0023(5)
C9 0.0248(7) 0.0227(8) 0.0181(7) -0.0053(6) 0.0026(6) 0.0041(6)
C10 0.0244(7) 0.0281(8) 0.0174(7) -0.0021(6) 0.0062(6) 0.0033(6)
C11 0.0223(7) 0.0231(8) 0.0174(7) 0.0004(6) 0.0044(5) 0.0000(6)
C12 0.0192(6) 0.0177(7) 0.0151(6) -0.0007(5) 0.0016(5) 0.0012(5)
C13 0.0171(6) 0.0187(7) 0.0153(6) -0.0016(5) 0.0023(5) 0.0015(5)
C14 0.0174(6) 0.0145(6) 0.0197(7) -0.0008(5) 0.0009(5) -0.0007(5)
C15 0.0208(7) 0.0225(7) 0.0169(6) -0.0010(6) 0.0046(5) -0.0022(5)
C16 0.0259(8) 0.0531(12) 0.0186(7) -0.0016(8) 0.0052(6) -0.0140(8)
C17 0.0277(9) 0.0702(15) 0.0211(8) -0.0023(9) 0.0019(7) -0.0151(9)
C18 0.0278(9) 0.0443(11) 0.0176(7) 0.0010(7) 0.0028(6) 0.0029(7)
C19 0.0319(9) 0.0245(8) 0.0198(7) 0.0024(6) 0.0057(6) 0.0008(6)
C20 0.0249(8) 0.0228(8) 0.0210(7) 0.0011(6) 0.0038(6) -0.0044(6)
C21 0.0206(7) 0.0257(8) 0.0171(7) 0.0029(6) 0.0027(5) -0.0032(6)
C22 0.0228(8) 0.0318(9) 0.0290(8) -0.0010(7) 0.0072(6) -0.0002(6)
C23 0.0252(9) 0.0434(11) 0.0338(10) 0.0035(8) 0.0097(7) 0.0058(7)
C24 0.0199(8) 0.0565(13) 0.0337(10) 0.0147(9) 0.0017(7) -0.0008(8)
C25 0.0243(9) 0.0455(12) 0.0360(10) 0.0094(9) -0.0046(7) -0.0113(8)
C26 0.0247(8) 0.0294(9) 0.0269(8) 0.0027(7) -0.0012(6) -0.0060(6)
C27 0.0183(6) 0.0147(6) 0.0210(7) -0.0007(5) 0.0050(5) 0.0003(5)
C28 0.0218(7) 0.0200(7) 0.0254(8) 0.0039(6) 0.0035(6) -0.0003(6)
C29 0.0247(8) 0.0182(7) 0.0367(9) 0.0054(7) 0.0107(7) 0.0008(6)
C30 0.0233(8) 0.0204(8) 0.0384(10) -0.0050(7) 0.0093(7) -0.0041(6)
C31 0.0236(8) 0.0304(9) 0.0264(8) -0.0082(7) 0.0039(6) -0.0069(6)
C32 0.0233(7) 0.0232(8) 0.0202(7) -0.0028(6) 0.0043(6) -0.0044(6)
C33 0.0165(6) 0.0214(7) 0.0219(7) 0.0040(6) 0.0030(5) 0.0002(5)
C34 0.0228(8) 0.0315(9) 0.0212(7) 0.0023(7) 0.0016(6) 0.0021(6)
C35 0.0247(8) 0.0538(13) 0.0233(8) 0.0069(8) -0.0012(6) 0.0039(8)
C36 0.0213(8) 0.0515(13) 0.0382(10) 0.0205(9) 0.0045(7) 0.0097(8)
C37 0.0238(8) 0.0293(9) 0.0532(12) 0.0126(9) 0.0053(8) 0.0078(7)
C38 0.0219(8) 0.0241(8) 0.0364(9) 0.0009(7) 0.0014(7) 0.0022(6)
C39 0.0344(9) 0.0209(8) 0.0333(9) -0.0093(7) 0.0083(7) 0.0018(7)
C40 0.0243(8) 0.0273(8) 0.0243(8) -0.0053(7) -0.0013(6) -0.0021(6)
Cl3 0.0694(6) 0.0500(5) 0.0733(7) -0.0309(5) 0.0279(5) -0.0015(4)
Cl2 0.1631(19) 0.0518(7) 0.0349(5) -0.0054(4) -0.0316(7) 0.0251(8)
C1S 0.0468(13) 0.0255(11) 0.0236(10) -0.0079(8) -0.0074(9) 0.0033(9)
Cl3' 0.120(4) 0.060(3) 0.065(3) -0.015(2) 0.048(3) -0.013(3)
C1S' 0.035(3) 0.026(3) 0.016(2) -0.004(2) 0.007(2) 0.003(2)
Cl2' 0.113(5) 0.060(3) 0.105(4) 0.018(3) -0.028(3) 0.055(3)

loop_
_atom_type_symbol
_atom_type_description
_atom_type_scat_dispersion_real
_atom_type_scat_dispersion_imag
_atom_type_scat_source
C C 0.0033 0.0016 'International Tables Vol C Tables 4.2.6.8 and 6.1.1.4'
H H 0.0000 0.0000 'International Tables Vol C Tables 4.2.6.8 and 6.1.1.4'
O O 0.0106 0.0060 'International Tables Vol C Tables 4.2.6.8 and 6.1.1.4'
Cl Cl 0.1484 0.1585 'International Tables Vol C Tables 4.2.6.8 and 6.1.1.4'
Rh Rh -1.1178 0.9187 'International Tables Vol C Tables 4.2.6.8 and 6.1.1.4'
P P 0.1023 0.0942 'International Tables Vol C Tables 4.2.6.8 and 6.1.1.4'

loop_
_geom_angle_atom_site_label_1
_geom_angle_atom_site_label_2
_geom_angle_atom_site_label_3
_geom_angle
C1 Rh1 P2 91.90(7)
C1 Rh1 P1 94.40(8)
P2 Rh1 P1 153.135(19)
C1 Rh1 Cl1 173.29(5)
P2 Rh1 Cl1 88.61(5)
P1 Rh1 Cl1 88.12(7)
C15 P1 C21 100.98(8)
C15 P1 C2 105.49(9)
C21 P1 C2 104.26(7)
C15 P1 Rh1 121.93(7)
C21 P1 Rh1 118.28(6)
C2 P1 Rh1 104.12(9)
C33 P2 C12 102.15(10)
C33 P2 C27 101.82(9)
C12 P2 C27 107.93(9)
C33 P2 Rh1 118.72(8)
C12 P2 Rh1 103.73(8)
C27 P2 Rh1 120.72(6)
C14 O2 C13 116.19(12)
O1 C1 Rh1 178.35(15)
C3 C2 C14 117.12(15)
C3 C2 P1 121.64(14)
C14 C2 P1 121.24(12)
C4 C3 C2 121.15(17)
C4 C3 H3A 119.4
C2 C3 H3A 119.4
C3 C4 C5 120.20(16)
C3 C4 H4A 119.9
C5 C4 H4A 119.9
C6 C5 C4 120.77(15)
C6 C5 H5A 119.6
C4 C5 H5A 119.6
C5 C6 C14 117.98(16)
C5 C6 C7 125.05(15)
C14 C6 C7 116.88(14)
C8 C7 C39 112.37(15)
C8 C7 C6 106.80(12)
C39 C7 C6 112.56(14)
C8 C7 C40 108.53(15)
C39 C7 C40 108.44(14)
C6 C7 C40 108.00(13)
C13 C8 C9 118.23(15)
C13 C8 C7 117.16(14)
C9 C8 C7 124.54(14)
C10 C9 C8 120.50(15)
C10 C9 H9A 119.7
C8 C9 H9A 119.7
C11 C10 C9 120.35(15)
C11 C10 H10A 119.8
C9 C10 H10A 119.8
C10 C11 C12 120.97(15)
C10 C11 H11A 119.5
C12 C11 H11A 119.5
C13 C12 C11 117.18(14)
C13 C12 P2 122.35(12)
C11 C12 P2 120.37(12)
C8 C13 O2 118.54(14)
C8 C13 C12 122.74(15)
O2 C13 C12 118.70(13)
O2 C14 C6 118.47(15)
O2 C14 C2 118.89(13)
C6 C14 C2 122.64(14)
C16 C15 C20 119.06(16)
C16 C15 P1 118.45(12)
C20 C15 P1 122.43(13)
C17 C16 C15 120.28(17)
C17 C16 H16A 119.9
C15 C16 H16A 119.9
C16 C17 C18 120.29(18)
C16 C17 H17A 119.9
C18 C17 H17A 119.9
C19 C18 C17 119.77(17)
C19 C18 H18A 120.1
C17 C18 H18A 120.1
C18 C19 C20 120.00(16)
C18 C19 H19A 120.0
C20 C19 H19A 120.0
C19 C20 C15 120.51(16)
C19 C20 H20A 119.7
C15 C20 H20A 119.7
C26 C21 C22 118.77(17)
C26 C21 P1 123.56(14)
C22 C21 P1 117.66(13)
C23 C22 C21 120.57(18)
C23 C22 H22A 119.7
C21 C22 H22A 119.7
C24 C23 C22 120.11(19)
C24 C23 H23A 119.9
C22 C23 H23A 119.9
C25 C24 C23 119.65(18)
C25 C24 H24A 120.2
C23 C24 H24A 120.2
C24 C25 C26 120.68(19)
C24 C25 H25A 119.7
C26 C25 H25A 119.7
C21 C26 C25 120.22(19)
C21 C26 H26A 119.9
C25 C26 H26A 119.9
C32 C27 C28 118.71(15)
C32 C27 P2 118.74(12)
C28 C27 P2 122.39(13)
C29 C28 C27 120.38(16)
C29 C28 H28A 119.8
C27 C28 H28A 119.8
C30 C29 C28 120.20(16)
C30 C29 H29A 119.9
C28 C29 H29A 119.9
C31 C30 C29 119.71(17)
C31 C30 H30A 120.1
C29 C30 H30A 120.1
C30 C31 C32 120.58(17)
C30 C31 H31A 119.7
C32 C31 H31A 119.7
C31 C32 C27 120.40(16)
C31 C32 H32A 119.8
C27 C32 H32A 119.8
C34 C33 C38 118.76(16)
C34 C33 P2 122.52(14)
C38 C33 P2 118.72(14)
C33 C34 C35 120.58(18)
C33 C34 H34A 119.7
C35 C34 H34A 119.7
C36 C35 C34 120.23(19)
C36 C35 H35A 119.9
C34 C35 H35A 119.9
C37 C36 C35 119.75(18)
C37 C36 H36A 120.1
C35 C36 H36A 120.1
C36 C37 C38 120.5(2)
C36 C37 H37A 119.7
C38 C37 H37A 119.7
C37 C38 C33 120.13(19)
C37 C38 H38A 119.9
C33 C38 H38A 119.9
C7 C39 H39A 109.5
C7 C39 H39B 109.5
H39A C39 H39B 109.5
C7 C39 H39C 109.5
H39A C39 H39C 109.5
H39B C39 H39C 109.5
C7 C40 H40A 109.5
C7 C40 H40B 109.5
H40A C40 H40B 109.5
C7 C40 H40C 109.5
H40A C40 H40C 109.5
H40B C40 H40C 109.5
Cl2 C1S Cl3 112.10(16)
Cl2 C1S H1SA 109.2
Cl3 C1S H1SA 109.2
Cl2 C1S H1SB 109.2
Cl3 C1S H1SB 109.2
H1SA C1S H1SB 107.9
Cl2' C1S' Cl3' 114.4(7)
Cl2' C1S' H1SC 108.7
Cl3' C1S' H1SC 108.7
Cl2' C1S' H1SD 108.7
Cl3' C1S' H1SD 108.7
H1SC C1S' H1SD 107.6

loop_
_geom_bond_atom_site_label_1
_geom_bond_atom_site_label_2
_geom_bond_distance
Rh1 C1 1.832(2)
Rh1 P2 2.322(2)
Rh1 P1 2.3315(16)
Rh1 Cl1 2.434(2)
P1 C15 1.846(2)
P1 C21 1.847(3)
P1 C2 1.863(2)
P2 C33 1.849(2)
P2 C12 1.852(2)
P2 C27 1.854(2)
O1 C1 1.163(2)
O2 C14 1.402(2)
O2 C13 1.413(2)
C2 C3 1.417(3)
C2 C14 1.423(3)
C3 C4 1.403(3)
C3 H3A 0.9500
C4 C5 1.409(3)
C4 H4A 0.9500
C5 C6 1.405(3)
C5 H5A 0.9500
C6 C14 1.416(2)
C6 C7 1.545(3)
C7 C8 1.542(3)
C7 C39 1.544(3)
C7 C40 1.567(3)
C8 C13 1.408(2)
C8 C9 1.410(2)
C9 C10 1.403(3)
C9 H9A 0.9500
C10 C11 1.402(3)
C10 H10A 0.9500
C11 C12 1.420(2)
C11 H11A 0.9500
C12 C13 1.416(2)
C15 C16 1.408(3)
C15 C20 1.414(2)
C16 C17 1.404(3)
C16 H16A 0.9500
C17 C18 1.409(3)
C17 H17A 0.9500
C18 C19 1.400(3)
C18 H18A 0.9500
C19 C20 1.407(3)
C19 H19A 0.9500
C20 H20A 0.9500
C21 C26 1.408(3)
C21 C22 1.411(3)
C22 C23 1.410(3)
C22 H22A 0.9500
C23 C24 1.402(3)
C23 H23A 0.9500
C24 C25 1.391(3)
C24 H24A 0.9500
C25 C26 1.412(3)
C25 H25A 0.9500
C26 H26A 0.9500
C27 C32 1.413(3)
C27 C28 1.416(2)
C28 C29 1.412(3)
C28 H28A 0.9500
C29 C30 1.403(3)
C29 H29A 0.9500
C30 C31 1.398(3)
C30 H30A 0.9500
C31 C32 1.408(3)
C31 H31A 0.9500
C32 H32A 0.9500
C33 C34 1.406(3)
C33 C38 1.415(3)
C34 C35 1.409(3)
C34 H34A 0.9500
C35 C36 1.397(3)
C35 H35A 0.9500
C36 C37 1.395(3)
C36 H36A 0.9500
C37 C38 1.409(3)
C37 H37A 0.9500
C38 H38A 0.9500
C39 H39A 0.9800
C39 H39B 0.9800
C39 H39C 0.9800
C40 H40A 0.9800
C40 H40B 0.9800
C40 H40C 0.9800
Cl3 C1S 1.812(2)
Cl2 C1S 1.781(3)
C1S H1SA 0.9900
C1S H1SB 0.9900
Cl3' C1S' 1.768(9)
C1S' Cl2' 1.765(9)
C1S' H1SC 0.9900
C1S' H1SD 0.9900
